data_7107374
loop_
_publ_author_name
'Suyu Huang'
'Xiaoxun Li'
'Claire L. Lin'
'Ilia A. Guzei'
'Weiping Tang'

_publ_section_title
;
 Rhodium-catalyzed 1,3-acyloxy migration and subsequent intramolecular
 [4+2] cycloaddition of vinylallene and unactivated alkyne
;
_journal_name_full Chem.Commun.
_journal_page_first 2204
_journal_paper_doi 10.1039/c2cc17406e
_journal_volume 48
_journal_year 2012
_chemical_formula_moiety 'C24 H24 Br N O3 S'
_chemical_formula_sum 'C24 H24 Br N O3 S'
_chemical_formula_weight 486.41
_chemical_name_systematic
;
?
;
_space_group_IT_number 2
_symmetry_cell_setting triclinic
_symmetry_Int_Tables_number 2
_symmetry_space_group_name_Hall '-P 1'
_symmetry_space_group_name_H-M 'P -1'
_atom_sites_solution_hydrogens geom
_atom_sites_solution_primary direct
_atom_sites_solution_secondary difmap
_cell_angle_alpha 81.281(11)
_cell_angle_beta 84.362(11)
_cell_angle_gamma 72.965(17)
_cell_formula_units_Z 2
_cell_length_a 7.652(2)
_cell_length_b 8.0993(19)
_cell_length_c 18.213(5)
_cell_measurement_reflns_used 999
_cell_measurement_temperature 100(2)
_cell_measurement_theta_max 28.32
_cell_measurement_theta_min 2.27
_cell_volume 1065.0(5)
_computing_cell_refinement 'SAINT Ver. 7.24A (Bruker-AXS, 2007)'
_computing_data_collection 'APEX2 Ver. 2.1-4 (Bruker-AXS, 2009)'
_computing_data_reduction 'SAINT Ver. 7.24A'
_computing_molecular_graphics SHELXTL
_computing_publication_material SHELXTL
_computing_structure_refinement 'SHELXTL, OLEX2 (Dolomanov et al., 2009)'
_computing_structure_solution 'SHELXTL (Sheldrick, 2008)'
_diffrn_ambient_temperature 100(2)
_diffrn_measured_fraction_theta_full 0.998
_diffrn_measured_fraction_theta_max 0.996
_diffrn_measurement_device_type 'Bruker SMART APEX2 area detector'
_diffrn_measurement_method '0.60\% \w and 0.6\% \f scans'
_diffrn_radiation_monochromator 'mirror optics'
_diffrn_radiation_type 'Mo K\a'
_diffrn_radiation_wavelength 0.71073
_diffrn_reflns_av_R_equivalents 0.0335
_diffrn_reflns_av_sigmaI/netI 0.0321
_diffrn_reflns_limit_h_max 10
_diffrn_reflns_limit_h_min -9
_diffrn_reflns_limit_k_max 10
_diffrn_reflns_limit_k_min -10
_diffrn_reflns_limit_l_max 24
_diffrn_reflns_limit_l_min -24
_diffrn_reflns_number 18915
_diffrn_reflns_theta_full 25.00
_diffrn_reflns_theta_max 28.32
_diffrn_reflns_theta_min 2.27
_exptl_absorpt_coefficient_mu 2.054
_exptl_absorpt_correction_T_max 0.4791
_exptl_absorpt_correction_T_min 0.4205
_exptl_absorpt_correction_type analytical
_exptl_absorpt_process_details
;
SADABS (Bruker-AXS, 2007)
;
_exptl_crystal_colour colourless
_exptl_crystal_density_diffrn 1.517
_exptl_crystal_density_method 'not measured'
_exptl_crystal_description block
_exptl_crystal_F_000 500
_exptl_crystal_size_max 0.51
_exptl_crystal_size_mid 0.48
_exptl_crystal_size_min 0.42
_refine_diff_density_max 0.501
_refine_diff_density_min -0.363
_refine_diff_density_rms 0.062
_refine_ls_extinction_method none
_refine_ls_goodness_of_fit_ref 1.009
_refine_ls_hydrogen_treatment constr
_refine_ls_matrix_type full
_refine_ls_number_parameters 274
_refine_ls_number_reflns 5277
_refine_ls_number_restraints 0
_refine_ls_restrained_S_all 1.009
_refine_ls_R_factor_all 0.0336
_refine_ls_R_factor_gt 0.0274
_refine_ls_shift/su_max 0.003
_refine_ls_shift/su_mean 0.000
_refine_ls_structure_factor_coef Fsqd
_refine_ls_weighting_details 'calc w=1/[\s^2^(Fo^2^)+(0.0287P)^2^+0.5945P] where P=(Fo^2^+2Fc^2^)/3'
_refine_ls_weighting_scheme calc
_refine_ls_wR_factor_gt 0.0625
_refine_ls_wR_factor_ref 0.0646
_reflns_number_gt 4682
_reflns_number_total 5277
_reflns_threshold_expression I>2\s(I)
_cod_data_source_file c2cc17406e.txt
_cod_data_source_block tang06
_cod_original_sg_symbol_Hall '-P 1 '
_cod_original_sg_symbol_H-M 'P -1 '
_cod_database_code 7107374

loop_
_symmetry_equiv_pos_as_xyz
'x, y, z'
'-x, -y, -z'

loop_
_atom_site_label
_atom_site_type_symbol
_atom_site_fract_x
_atom_site_fract_y
_atom_site_fract_z
_atom_site_U_iso_or_equiv
_atom_site_adp_type
_atom_site_occupancy
_atom_site_symmetry_multiplicity
_atom_site_calc_flag
_atom_site_refinement_flags
Br1 Br -0.13724(2) -0.07182(2) 0.717331(9) 0.01902(6) Uani 1 1 d .
S1 S 0.55169(6) 0.64236(5) 0.63834(2) 0.01396(9) Uani 1 1 d .
O1 O 0.58680(17) 0.80373(15) 0.64489(6) 0.0175(2) Uani 1 1 d .
O2 O 0.40736(17) 0.64008(17) 0.59430(7) 0.0200(3) Uani 1 1 d .
O3 O 0.18963(18) 0.57727(16) 1.00612(7) 0.0207(3) Uani 1 1 d .
N1 N 0.50050(19) 0.56426(18) 0.72348(7) 0.0137(3) Uani 1 1 d .
C1 C 0.7550(2) 0.4970(2) 0.60704(9) 0.0151(3) Uani 1 1 d .
C2 C 0.7455(3) 0.3603(2) 0.57096(10) 0.0206(4) Uani 1 1 d .
H2 H 0.6301 0.3481 0.5617 0.025 Uiso 1 1 calc R
C3 C 0.9052(3) 0.2428(2) 0.54883(10) 0.0245(4) Uani 1 1 d .
H3 H 0.8986 0.1491 0.5245 0.029 Uiso 1 1 calc R
C4 C 1.0761(3) 0.2583(2) 0.56133(9) 0.0210(4) Uani 1 1 d .
C5 C 1.0819(2) 0.3986(2) 0.59586(9) 0.0197(4) Uani 1 1 d .
H5 H 1.1973 0.4131 0.6035 0.024 Uiso 1 1 calc R
C6 C 0.9240(2) 0.5168(2) 0.61918(9) 0.0180(3) Uani 1 1 d .
H6 H 0.9305 0.6108 0.6433 0.022 Uiso 1 1 calc R
C7 C 1.2487(3) 0.1275(3) 0.53738(12) 0.0306(4) Uani 1 1 d .
H7A H 1.2526 0.0121 0.5641 0.046 Uiso 1 1 calc R
H7B H 1.3552 0.1611 0.5487 0.046 Uiso 1 1 calc R
H7C H 1.2507 0.1242 0.4837 0.046 Uiso 1 1 calc R
C8 C 0.6093(2) 0.5752(2) 0.78414(9) 0.0155(3) Uani 1 1 d .
H8A H 0.5957 0.6978 0.7903 0.019 Uiso 1 1 calc R
H8B H 0.7406 0.5147 0.7752 0.019 Uiso 1 1 calc R
C9 C 0.5249(2) 0.4824(2) 0.85205(9) 0.0137(3) Uani 1 1 d .
H9 H 0.6227 0.4095 0.8854 0.016 Uiso 1 1 calc R
C10 C 0.3755(2) 0.6043(2) 0.89607(9) 0.0173(3) Uani 1 1 d .
H10A H 0.4315 0.6740 0.9216 0.021 Uiso 1 1 calc R
H10B H 0.2884 0.6857 0.8613 0.021 Uiso 1 1 calc R
C11 C 0.2718(2) 0.5061(2) 0.95343(9) 0.0144(3) Uani 1 1 d .
C12 C 0.2790(2) 0.3255(2) 0.94099(9) 0.0129(3) Uani 1 1 d .
C13 C 0.3187(2) 0.2927(2) 0.86152(9) 0.0131(3) Uani 1 1 d .
C14 C 0.4363(2) 0.3681(2) 0.81970(9) 0.0134(3) Uani 1 1 d .
C15 C 0.4671(2) 0.3912(2) 0.73621(9) 0.0146(3) Uani 1 1 d .
H15A H 0.5744 0.2999 0.7193 0.017 Uiso 1 1 calc R
H15B H 0.3578 0.3913 0.7112 0.017 Uiso 1 1 calc R
C16 C 0.2557(2) 0.2022(2) 0.99753(9) 0.0149(3) Uani 1 1 d .
C17 C 0.2077(3) 0.2314(2) 1.07752(9) 0.0204(4) Uani 1 1 d .
H17A H 0.0896 0.2090 1.0932 0.031 Uiso 1 1 calc R
H17B H 0.1996 0.3521 1.0828 0.031 Uiso 1 1 calc R
H17C H 0.3027 0.1522 1.1087 0.031 Uiso 1 1 calc R
C18 C 0.2797(2) 0.0167(2) 0.98603(9) 0.0178(3) Uani 1 1 d .
H18A H 0.3473 -0.0059 0.9383 0.027 Uiso 1 1 calc R
H18B H 0.1592 -0.0029 0.9858 0.027 Uiso 1 1 calc R
H18C H 0.3481 -0.0621 1.0264 0.027 Uiso 1 1 calc R
C19 C 0.2125(2) 0.1987(2) 0.82827(9) 0.0130(3) Uani 1 1 d .
C20 C 0.0277(2) 0.2204(2) 0.84988(9) 0.0144(3) Uani 1 1 d .
H20 H -0.0282 0.2919 0.8874 0.017 Uiso 1 1 calc R
C21 C -0.0751(2) 0.1391(2) 0.81727(9) 0.0154(3) Uani 1 1 d .
H21 H -0.2009 0.1551 0.8321 0.018 Uiso 1 1 calc R
C22 C 0.0070(2) 0.0342(2) 0.76276(9) 0.0152(3) Uani 1 1 d .
C23 C 0.1905(2) 0.0072(2) 0.74114(9) 0.0158(3) Uani 1 1 d .
H23 H 0.2460 -0.0662 0.7043 0.019 Uiso 1 1 calc R
C24 C 0.2921(2) 0.0891(2) 0.77423(9) 0.0150(3) Uani 1 1 d .
H24 H 0.4185 0.0704 0.7599 0.018 Uiso 1 1 calc R

loop_
_atom_site_aniso_label
_atom_site_aniso_U_11
_atom_site_aniso_U_22
_atom_site_aniso_U_33
_atom_site_aniso_U_23
_atom_site_aniso_U_13
_atom_site_aniso_U_12
Br1 0.02409(10) 0.02033(9) 0.01788(9) -0.00618(6) -0.00054(6) -0.01272(7)
S1 0.01537(19) 0.01534(19) 0.01148(18) -0.00016(14) -0.00027(14) -0.00574(15)
O1 0.0215(6) 0.0138(6) 0.0174(6) -0.0006(4) 0.0015(5) -0.0067(5)
O2 0.0191(6) 0.0259(7) 0.0156(6) 0.0005(5) -0.0044(5) -0.0078(5)
O3 0.0251(7) 0.0200(6) 0.0176(6) -0.0079(5) 0.0040(5) -0.0062(5)
N1 0.0173(7) 0.0151(7) 0.0109(6) -0.0014(5) 0.0002(5) -0.0085(6)
C1 0.0182(8) 0.0157(8) 0.0107(7) -0.0004(6) 0.0010(6) -0.0053(7)
C2 0.0238(9) 0.0234(9) 0.0194(8) -0.0070(7) 0.0032(7) -0.0133(8)
C3 0.0321(10) 0.0204(9) 0.0240(9) -0.0083(7) 0.0069(8) -0.0118(8)
C4 0.0263(10) 0.0188(8) 0.0135(8) 0.0018(6) 0.0024(7) -0.0026(7)
C5 0.0183(9) 0.0258(9) 0.0143(8) -0.0003(7) -0.0027(6) -0.0054(7)
C6 0.0204(9) 0.0194(8) 0.0153(8) -0.0027(6) -0.0021(6) -0.0069(7)
C7 0.0295(11) 0.0273(10) 0.0274(10) -0.0024(8) 0.0052(8) 0.0011(9)
C8 0.0172(8) 0.0189(8) 0.0132(7) -0.0029(6) -0.0003(6) -0.0093(7)
C9 0.0152(8) 0.0154(8) 0.0114(7) -0.0020(6) 0.0003(6) -0.0060(6)
C10 0.0222(9) 0.0137(8) 0.0169(8) -0.0034(6) 0.0017(7) -0.0066(7)
C11 0.0146(8) 0.0150(8) 0.0136(7) -0.0014(6) -0.0025(6) -0.0039(6)
C12 0.0124(7) 0.0146(7) 0.0127(7) -0.0029(6) -0.0006(6) -0.0046(6)
C13 0.0121(7) 0.0144(7) 0.0126(7) -0.0023(6) -0.0010(6) -0.0033(6)
C14 0.0145(8) 0.0137(7) 0.0125(7) -0.0033(6) -0.0007(6) -0.0040(6)
C15 0.0185(8) 0.0154(8) 0.0125(7) -0.0023(6) 0.0009(6) -0.0092(7)
C16 0.0139(8) 0.0175(8) 0.0147(8) -0.0023(6) -0.0008(6) -0.0065(6)
C17 0.0263(9) 0.0231(9) 0.0127(8) -0.0004(7) 0.0013(7) -0.0100(8)
C18 0.0195(8) 0.0163(8) 0.0181(8) 0.0009(6) -0.0009(6) -0.0072(7)
C19 0.0152(8) 0.0117(7) 0.0126(7) -0.0004(6) -0.0014(6) -0.0047(6)
C20 0.0165(8) 0.0147(8) 0.0127(7) -0.0029(6) 0.0003(6) -0.0051(6)
C21 0.0152(8) 0.0164(8) 0.0154(8) -0.0019(6) 0.0005(6) -0.0064(7)
C22 0.0214(8) 0.0134(7) 0.0138(7) -0.0023(6) -0.0020(6) -0.0089(7)
C23 0.0213(9) 0.0136(8) 0.0128(7) -0.0031(6) 0.0023(6) -0.0055(7)
C24 0.0158(8) 0.0147(8) 0.0141(8) -0.0009(6) 0.0024(6) -0.0051(6)

loop_
_atom_type_symbol
_atom_type_description
_atom_type_scat_dispersion_real
_atom_type_scat_dispersion_imag
_atom_type_scat_source
C C 0.0033 0.0016 'International Tables Vol C Tables 4.2.6.8 and 6.1.1.4'
H H 0.0000 0.0000 'International Tables Vol C Tables 4.2.6.8 and 6.1.1.4'
Br Br -0.2901 2.4595 'International Tables Vol C Tables 4.2.6.8 and 6.1.1.4'
N N 0.0061 0.0033 'International Tables Vol C Tables 4.2.6.8 and 6.1.1.4'
O O 0.0106 0.0060 'International Tables Vol C Tables 4.2.6.8 and 6.1.1.4'
S S 0.1246 0.1234 'International Tables Vol C Tables 4.2.6.8 and 6.1.1.4'

loop_
_geom_angle_atom_site_label_1
_geom_angle_atom_site_label_2
_geom_angle_atom_site_label_3
_geom_angle
_geom_angle_publ_flag
O2 S1 O1 120.23(8) yes
O2 S1 N1 106.25(7) yes
O1 S1 N1 105.17(7) yes
O2 S1 C1 108.10(8) yes
O1 S1 C1 108.94(8) yes
N1 S1 C1 107.48(8) yes
C8 N1 C15 107.90(12) ?
C8 N1 S1 118.83(11) ?
C15 N1 S1 118.48(11) ?
C6 C1 C2 120.30(16) ?
C6 C1 S1 120.26(13) ?
C2 C1 S1 119.43(14) ?
C3 C2 C1 119.32(17) ?
C3 C2 H2 120.3 ?
C1 C2 H2 120.3 ?
C2 C3 C4 121.46(17) ?
C2 C3 H3 119.3 ?
C4 C3 H3 119.3 ?
C3 C4 C5 118.11(17) ?
C3 C4 C7 120.58(18) ?
C5 C4 C7 121.31(18) ?
C6 C5 C4 121.46(17) ?
C6 C5 H5 119.3 ?
C4 C5 H5 119.3 ?
C5 C6 C1 119.32(16) ?
C5 C6 H6 120.3 ?
C1 C6 H6 120.3 ?
C4 C7 H7A 109.5 ?
C4 C7 H7B 109.5 ?
H7A C7 H7B 109.5 ?
C4 C7 H7C 109.5 ?
H7A C7 H7C 109.5 ?
H7B C7 H7C 109.5 ?
N1 C8 C9 102.34(13) ?
N1 C8 H8A 111.3 ?
C9 C8 H8A 111.3 ?
N1 C8 H8B 111.3 ?
C9 C8 H8B 111.3 ?
H8A C8 H8B 109.2 ?
C14 C9 C10 107.34(14) ?
C14 C9 C8 104.45(13) ?
C10 C9 C8 114.12(14) ?
C14 C9 H9 110.2 ?
C10 C9 H9 110.2 ?
C8 C9 H9 110.2 ?
C11 C10 C9 112.22(14) ?
C11 C10 H10A 109.2 ?
C9 C10 H10A 109.2 ?
C11 C10 H10B 109.2 ?
C9 C10 H10B 109.2 ?
H10A C10 H10B 107.9 ?
O3 C11 C12 124.35(15) ?
O3 C11 C10 118.78(15) ?
C12 C11 C10 116.87(14) ?
C16 C12 C13 123.42(15) ?
C16 C12 C11 122.49(14) ?
C13 C12 C11 114.07(13) ?
C14 C13 C19 121.44(14) ?
C14 C13 C12 117.94(14) ?
C19 C13 C12 120.16(14) ?
C13 C14 C15 128.48(15) ?
C13 C14 C9 120.87(14) ?
C15 C14 C9 109.16(13) ?
N1 C15 C14 100.67(12) ?
N1 C15 H15A 111.6 ?
C14 C15 H15A 111.6 ?
N1 C15 H15B 111.6 ?
C14 C15 H15B 111.6 ?
H15A C15 H15B 109.4 ?
C12 C16 C17 125.21(15) ?
C12 C16 C18 122.45(15) ?
C17 C16 C18 112.33(14) ?
C16 C17 H17A 109.5 ?
C16 C17 H17B 109.5 ?
H17A C17 H17B 109.5 ?
C16 C17 H17C 109.5 ?
H17A C17 H17C 109.5 ?
H17B C17 H17C 109.5 ?
C16 C18 H18A 109.5 ?
C16 C18 H18B 109.5 ?
H18A C18 H18B 109.5 ?
C16 C18 H18C 109.5 ?
H18A C18 H18C 109.5 ?
H18B C18 H18C 109.5 ?
C20 C19 C24 118.25(15) ?
C20 C19 C13 120.14(14) ?
C24 C19 C13 121.60(15) ?
C21 C20 C19 120.85(15) ?
C21 C20 H20 119.6 ?
C19 C20 H20 119.6 ?
C20 C21 C22 119.47(16) ?
C20 C21 H21 120.3 ?
C22 C21 H21 120.3 ?
C23 C22 C21 121.14(15) ?
C23 C22 Br1 120.03(12) ?
C21 C22 Br1 118.83(13) ?
C22 C23 C24 118.88(15) ?
C22 C23 H23 120.6 ?
C24 C23 H23 120.6 ?
C23 C24 C19 121.39(16) ?
C23 C24 H24 119.3 ?
C19 C24 H24 119.3 ?

loop_
_geom_bond_atom_site_label_1
_geom_bond_atom_site_label_2
_geom_bond_distance
_geom_bond_publ_flag
Br1 C22 1.8949(17) yes
S1 O2 1.4331(13) yes
S1 O1 1.4332(13) yes
S1 N1 1.6389(14) yes
S1 C1 1.7568(18) yes
O3 C11 1.219(2) ?
N1 C8 1.475(2) ?
N1 C15 1.478(2) ?
C1 C6 1.391(2) ?
C1 C2 1.393(2) ?
C2 C3 1.378(3) ?
C2 H2 0.9500 ?
C3 C4 1.393(3) ?
C3 H3 0.9500 ?
C4 C5 1.393(3) ?
C4 C7 1.504(3) ?
C5 C6 1.379(3) ?
C5 H5 0.9500 ?
C6 H6 0.9500 ?
C7 H7A 0.9800 ?
C7 H7B 0.9800 ?
C7 H7C 0.9800 ?
C8 C9 1.535(2) ?
C8 H8A 0.9900 ?
C8 H8B 0.9900 ?
C9 C14 1.508(2) ?
C9 C10 1.524(2) ?
C9 H9 1.0000 ?
C10 C11 1.519(2) ?
C10 H10A 0.9900 ?
C10 H10B 0.9900 ?
C11 C12 1.498(2) ?
C12 C16 1.359(2) ?
C12 C13 1.497(2) ?
C13 C14 1.345(2) ?
C13 C19 1.485(2) ?
C14 C15 1.507(2) ?
C15 H15A 0.9900 ?
C15 H15B 0.9900 ?
C16 C17 1.504(2) ?
C16 C18 1.504(2) ?
C17 H17A 0.9800 ?
C17 H17B 0.9800 ?
C17 H17C 0.9800 ?
C18 H18A 0.9800 ?
C18 H18B 0.9800 ?
C18 H18C 0.9800 ?
C19 C20 1.397(2) ?
C19 C24 1.400(2) ?
C20 C21 1.385(2) ?
C20 H20 0.9500 ?
C21 C22 1.387(2) ?
C21 H21 0.9500 ?
C22 C23 1.383(2) ?
C23 C24 1.387(2) ?
C23 H23 0.9500 ?
C24 H24 0.9500 ?

loop_
_geom_torsion_atom_site_label_1
_geom_torsion_atom_site_label_2
_geom_torsion_atom_site_label_3
_geom_torsion_atom_site_label_4
_geom_torsion
O2 S1 N1 C8 -170.73(12)
O1 S1 N1 C8 -42.23(14)
C1 S1 N1 C8 73.73(14)
O2 S1 N1 C15 55.02(14)
O1 S1 N1 C15 -176.49(12)
C1 S1 N1 C15 -60.52(14)
O2 S1 C1 C6 156.51(13)
O1 S1 C1 C6 24.27(15)
N1 S1 C1 C6 -89.18(14)
O2 S1 C1 C2 -24.44(16)
O1 S1 C1 C2 -156.68(13)
N1 S1 C1 C2 89.87(15)
C6 C1 C2 C3 1.4(3)
S1 C1 C2 C3 -177.69(14)
C1 C2 C3 C4 -0.4(3)
C2 C3 C4 C5 -1.2(3)
C2 C3 C4 C7 179.39(17)
C3 C4 C5 C6 1.8(3)
C7 C4 C5 C6 -178.73(16)
C4 C5 C6 C1 -0.9(3)
C2 C1 C6 C5 -0.7(2)
S1 C1 C6 C5 178.33(13)
C15 N1 C8 C9 -38.91(16)
S1 N1 C8 C9 -177.49(11)
N1 C8 C9 C14 22.49(16)
N1 C8 C9 C10 -94.41(16)
C14 C9 C10 C11 53.99(18)
C8 C9 C10 C11 169.22(13)
C9 C10 C11 O3 158.33(15)
C9 C10 C11 C12 -21.4(2)
O3 C11 C12 C16 -25.1(3)
C10 C11 C12 C16 154.64(16)
O3 C11 C12 C13 156.36(16)
C10 C11 C12 C13 -23.9(2)
C16 C12 C13 C14 -142.13(17)
C11 C12 C13 C14 36.4(2)
C16 C12 C13 C19 45.6(2)
C11 C12 C13 C19 -135.88(15)
C19 C13 C14 C15 7.6(3)
C12 C13 C14 C15 -164.64(15)
C19 C13 C14 C9 172.09(15)
C12 C13 C14 C9 -0.1(2)
C10 C9 C14 C13 -45.5(2)
C8 C9 C14 C13 -167.01(15)
C10 C9 C14 C15 121.72(14)
C8 C9 C14 C15 0.23(17)
C8 N1 C15 C14 38.37(16)
S1 N1 C15 C14 177.12(11)
C13 C14 C15 N1 143.31(17)
C9 C14 C15 N1 -22.66(17)
C13 C12 C16 C17 -177.21(16)
C11 C12 C16 C17 4.4(3)
C13 C12 C16 C18 4.1(3)
C11 C12 C16 C18 -174.36(15)
C14 C13 C19 C20 -137.52(17)
C12 C13 C19 C20 34.5(2)
C14 C13 C19 C24 41.5(2)
C12 C13 C19 C24 -146.48(16)
C24 C19 C20 C21 -1.6(2)
C13 C19 C20 C21 177.43(15)
C19 C20 C21 C22 0.3(2)
C20 C21 C22 C23 1.0(2)
C20 C21 C22 Br1 -178.66(12)
C21 C22 C23 C24 -0.9(2)
Br1 C22 C23 C24 178.74(12)
C22 C23 C24 C19 -0.5(2)
C20 C19 C24 C23 1.7(2)
C13 C19 C24 C23 -177.33(15)
